data_7102047
loop_
_publ_author_name
'Moudam, Omar'
'Kaeser, Adrien'
'Delavaux-Nicot, B\'eatrice'
'Duhayon, Carine'
'Holler, Michel'
'Accorsi, Gianluca'
'Armaroli, Nicola'
'S\'eguy, Isabelle'
'Navarro, Jose'
'Destruel, Pierre'
'Nierengarten, Jean-Fran\,cois'

_publ_section_title
;
 Electrophosphorescent homo- and heteroleptic copper(I) complexes
 prepared from various bis-phosphine ligands.
;
_journal_issue 29
_journal_name_full 'Chemical communications (Cambridge, England)'
_journal_page_first 3077
_journal_page_last 3079
_journal_paper_doi 10.1039/b707398d
_journal_year 2007
_chemical_formula_moiety 'C60 H48 Cu P4, B F4'
_chemical_formula_sum 'C60 H48 B Cu F4 P4'
_chemical_formula_weight 1043.29
_space_group_IT_number 13
_symmetry_cell_setting monoclinic
_symmetry_space_group_name_Hall '-P 2yac'
_symmetry_space_group_name_H-M 'P 1 2/n 1'
_atom_sites_solution_hydrogens geom
_atom_sites_solution_primary direct
_audit_creation_date 07-04-16
_audit_creation_method CRYSTALS_ver_12.84
_cell_angle_alpha 90
_cell_angle_beta 100.516(6)
_cell_angle_gamma 90
_cell_formula_units_Z 2
_cell_length_a 13.5721(9)
_cell_length_b 12.5841(8)
_cell_length_c 14.9692(12)
_cell_measurement_reflns_used 5032
_cell_measurement_temperature 180
_cell_measurement_theta_max 24
_cell_measurement_theta_min 3
_cell_volume 2513.7(3)
_computing_cell_refinement 'CrysAlis RED, (Oxford Diffraction, 2002)'
_computing_data_collection 'Xcalibur, (Oxford Diffraction, 2002)'
_computing_data_reduction 'CrysAlis RED, (Oxford Diffraction, 2002)'
_computing_molecular_graphics 'CAMERON (Watkin et al., 1996)'
_computing_publication_material 'CRYSTALS (Betteridge et al., 2003)'
_computing_structure_refinement 'CRYSTALS (Betteridge et al., 2003)'
_computing_structure_solution 'SIR92 (Altomare et al., 1994)'
_diffrn_ambient_temperature 180
_diffrn_measured_fraction_theta_full 0.892
_diffrn_measured_fraction_theta_max 0.849
_diffrn_measurement_device_type 'Oxford Diffraction XCALIBUR'
_diffrn_measurement_method '\f & \w scans'
_diffrn_radiation_monochromator graphite
_diffrn_radiation_type 'Mo K\a'
_diffrn_radiation_wavelength 0.71073
_diffrn_reflns_av_R_equivalents 0.038
_diffrn_reflns_limit_h_max 11
_diffrn_reflns_limit_h_min -18
_diffrn_reflns_limit_k_max 15
_diffrn_reflns_limit_k_min -17
_diffrn_reflns_limit_l_max 7
_diffrn_reflns_limit_l_min -20
_diffrn_reflns_number 11658
_diffrn_reflns_theta_full 25.228
_diffrn_reflns_theta_max 28.997
_diffrn_reflns_theta_min 2.758
_diffrn_standards_number 0
_exptl_absorpt_coefficient_mu 0.617
_exptl_absorpt_correction_T_max 0.94
_exptl_absorpt_correction_T_min 0.77
_exptl_absorpt_correction_type multi-scan
_exptl_absorpt_process_details
;
[c.f. r.h. blessing, acta cryst. (1995), a51, 33-38]
;
_exptl_crystal_colour colorless
_exptl_crystal_density_diffrn 1.378
_exptl_crystal_description plate
_exptl_crystal_F_000 1076
_exptl_crystal_size_max 0.50
_exptl_crystal_size_mid 0.28
_exptl_crystal_size_min 0.10
_refine_diff_density_max 1.17
_refine_diff_density_min -0.77
_refine_ls_extinction_method None
_refine_ls_goodness_of_fit_ref 1.1501
_refine_ls_hydrogen_treatment constr
_refine_ls_matrix_type full
_refine_ls_number_parameters 308
_refine_ls_number_reflns 3534
_refine_ls_number_restraints 0
_refine_ls_R_factor_all 0.0798
_refine_ls_R_factor_gt 0.0509
_refine_ls_shift/su_max 0.000393
_refine_ls_structure_factor_coef F
_refine_ls_weighting_details
;
Method, part 1, Chebychev polynomial, (Watkin, 1994, Prince, 1982)
[weight] = 1.0/[A~0~*T~0~(x)+A~1~*T~1~(x) ... +A~n-1~]*T~n-1~(x)]
where A~i~ are the Chebychev coefficients listed below and x= Fcalc/Fmax
Method = Robust Weighting (Prince, 1982)
W = [weight] * [1-(deltaF/6*sigmaF)^2^]^2^
A~i~ are:
9.40 4.57 7.26 4.11
;
_refine_ls_weighting_scheme calc
_refine_ls_wR_factor_all 0.0630
_refine_ls_wR_factor_gt 0.0579
_refine_ls_wR_factor_ref 0.0579
_reflns_limit_h_max 18
_reflns_limit_h_min -18
_reflns_limit_k_max 17
_reflns_limit_k_min 0
_reflns_limit_l_max 20
_reflns_limit_l_min 0
_reflns_number_gt 3534
_reflns_number_total 5719
_reflns_threshold_expression I>2.5\s(I)
_cod_data_source_file b707398d.txt
_cod_data_source_block 2
_cod_depositor_comments
;
The following automatic conversions were performed:
'_symmetry_cell_setting' value 'Monoclinic' changed to 'monoclinic'
according to '/home/saulius/struct/CIF-dictionaries/cif_core.dic'
dictionary named 'cif_core.dic' version 2.4.1 from 2010-06-29.

Automatic conversion script
Id: cif_fix_enum 1527 2010-12-29 10:47:43Z saulius 
;
_cod_original_sg_symbol_H-M 'P 1 2/n 1 '
_cod_original_formula_sum 'C60 H48 B1 Cu1 F4 P4'
_cod_database_code 7102047

loop_
_symmetry_equiv_pos_as_xyz
x,y,z
-x,-y,-z
-x+1/2,y,-z+1/2
x+1/2,-y,z+1/2

loop_
_atom_site_label
_atom_site_type_symbol
_atom_site_fract_x
_atom_site_fract_y
_atom_site_fract_z
_atom_site_U_iso_or_equiv
_atom_site_occupancy
_atom_site_adp_type
_atom_site_refinement_flags_posn
_atom_site_refinement_flags_adp
Cu1 Cu 0.7500 0.37042(4) 0.7500 0.0173 1.0000 Uani S T
P1 P 0.69915(7) 0.28229(6) 0.61410(5) 0.0186 1.0000 Uani . .
P2 P 0.86423(6) 0.45042(6) 0.67657(5) 0.0169 1.0000 Uani . .
C1 C 0.7283(2) 0.3767(2) 0.52945(19) 0.0180 1.0000 Uani . .
C2 C 0.7978(3) 0.4574(2) 0.5591(2) 0.0191 1.0000 Uani . .
C3 C 0.8203(3) 0.5325(3) 0.4969(2) 0.0229 1.0000 Uani . .
C4 C 0.7745(3) 0.5274(3) 0.4062(2) 0.0307 1.0000 Uani . .
C5 C 0.7082(3) 0.4458(3) 0.3765(2) 0.0308 1.0000 Uani . .
C6 C 0.6847(3) 0.3717(3) 0.4375(2) 0.0276 1.0000 Uani . .
C7 C 0.5703(3) 0.2430(3) 0.5697(2) 0.0238 1.0000 Uani . .
C8 C 0.5388(3) 0.1395(3) 0.5778(3) 0.0352 1.0000 Uani . .
C9 C 0.4371(4) 0.1130(4) 0.5522(3) 0.0504 1.0000 Uani . .
C10 C 0.3690(4) 0.1892(5) 0.5178(3) 0.0577 1.0000 Uani . .
C11 C 0.3986(3) 0.2918(5) 0.5089(3) 0.0498 1.0000 Uani . .
C12 C 0.4995(3) 0.3194(4) 0.5356(2) 0.0344 1.0000 Uani . .
C13 C 0.7752(3) 0.1654(2) 0.6014(2) 0.0211 1.0000 Uani . .
C14 C 0.7735(3) 0.1142(3) 0.5186(2) 0.0322 1.0000 Uani . .
C15 C 0.8389(4) 0.0307(3) 0.5128(3) 0.0439 1.0000 Uani . .
C16 C 0.9064(4) -0.0015(3) 0.5877(3) 0.0439 1.0000 Uani . .
C17 C 0.9090(3) 0.0483(3) 0.6702(3) 0.0379 1.0000 Uani . .
C18 C 0.8438(3) 0.1311(3) 0.6769(2) 0.0279 1.0000 Uani . .
C19 C 0.9250(2) 0.5788(3) 0.7025(2) 0.0211 1.0000 Uani . .
C20 C 0.8899(3) 0.6460(3) 0.7631(3) 0.0328 1.0000 Uani . .
C21 C 0.9343(4) 0.7450(3) 0.7830(3) 0.0438 1.0000 Uani . .
C22 C 1.0142(4) 0.7760(3) 0.7448(3) 0.0408 1.0000 Uani . .
C23 C 1.0516(3) 0.7087(3) 0.6853(3) 0.0350 1.0000 Uani . .
C24 C 1.0064(3) 0.6095(3) 0.6646(2) 0.0273 1.0000 Uani . .
C25 C 0.9686(2) 0.3626(2) 0.6643(2) 0.0172 1.0000 Uani . .
C26 C 0.9789(3) 0.3145(3) 0.5832(2) 0.0242 1.0000 Uani . .
C27 C 1.0542(3) 0.2414(3) 0.5805(3) 0.0305 1.0000 Uani . .
C28 C 1.1208(3) 0.2148(3) 0.6595(3) 0.0325 1.0000 Uani . .
C29 C 1.1115(3) 0.2636(3) 0.7403(3) 0.0319 1.0000 Uani . .
C30 C 1.0367(3) 0.3375(3) 0.7433(2) 0.0260 1.0000 Uani . .
B1 B 0.7500 1.0545(8) 0.2500 0.058(2) 1.0000 Uiso S .
F1 F 0.8013(4) 0.9952(4) 0.1988(3) 0.1049(14) 1.0000 Uiso . .
F2 F 0.8507(5) 1.0601(5) 0.3175(4) 0.0629(16) 0.5000 Uiso . .
F3 F 0.7475(5) 1.1508(5) 0.2071(4) 0.0609(15) 0.5000 Uiso . .
H31 H 0.8656 0.5859 0.5160 0.0282 1.0000 Uiso R .
H41 H 0.7886 0.5783 0.3651 0.0372 1.0000 Uiso R .
H51 H 0.6800 0.4418 0.3155 0.0369 1.0000 Uiso R .
H61 H 0.6398 0.3168 0.4169 0.0335 1.0000 Uiso R .
H81 H 0.5854 0.0874 0.6006 0.0438 1.0000 Uiso R .
H91 H 0.4164 0.0433 0.5589 0.0628 1.0000 Uiso R .
H101 H 0.3021 0.1715 0.5006 0.0699 1.0000 Uiso R .
H111 H 0.3513 0.3437 0.4846 0.0598 1.0000 Uiso R .
H121 H 0.5192 0.3904 0.5310 0.0428 1.0000 Uiso R .
H141 H 0.7280 0.1362 0.4667 0.0379 1.0000 Uiso R .
H151 H 0.8373 -0.0035 0.4570 0.0498 1.0000 Uiso R .
H161 H 0.9507 -0.0578 0.5831 0.0538 1.0000 Uiso R .
H171 H 0.9553 0.0275 0.7206 0.0438 1.0000 Uiso R .
H181 H 0.8452 0.1641 0.7329 0.0333 1.0000 Uiso R .
H201 H 0.8371 0.6254 0.7903 0.0409 1.0000 Uiso R .
H211 H 0.9098 0.7903 0.8230 0.0532 1.0000 Uiso R .
H221 H 1.0443 0.8418 0.7584 0.0460 1.0000 Uiso R .
H231 H 1.1065 0.7292 0.6594 0.0418 1.0000 Uiso R .
H241 H 1.0307 0.5641 0.6241 0.0329 1.0000 Uiso R .
H261 H 0.9346 0.3315 0.5296 0.0298 1.0000 Uiso R .
H271 H 1.0599 0.2106 0.5253 0.0369 1.0000 Uiso R .
H281 H 1.1703 0.1631 0.6575 0.0401 1.0000 Uiso R .
H291 H 1.1555 0.2469 0.7932 0.0380 1.0000 Uiso R .
H301 H 1.0319 0.3706 0.7979 0.0313 1.0000 Uiso R .

loop_
_atom_site_aniso_label
_atom_site_aniso_U_11
_atom_site_aniso_U_22
_atom_site_aniso_U_33
_atom_site_aniso_U_23
_atom_site_aniso_U_13
_atom_site_aniso_U_12
Cu1 0.0158(3) 0.0181(3) 0.0189(3) 0.0000 0.0057(2) 0.0000
P1 0.0196(4) 0.0170(4) 0.0194(3) -0.0013(3) 0.0047(3) -0.0024(3)
P2 0.0144(4) 0.0191(4) 0.0179(3) 0.0009(3) 0.0046(3) -0.0001(3)
C1 0.0181(16) 0.0167(13) 0.0206(12) 0.0011(11) 0.0071(12) 0.0015(12)
C2 0.0176(16) 0.0213(14) 0.0185(12) 0.0008(11) 0.0039(12) 0.0020(12)
C3 0.0196(17) 0.0213(15) 0.0280(15) 0.0041(12) 0.0048(13) -0.0026(12)
C4 0.038(2) 0.0304(17) 0.0242(15) 0.0100(13) 0.0063(15) -0.0018(16)
C5 0.031(2) 0.042(2) 0.0179(14) 0.0038(14) 0.0020(14) 0.0024(16)
C6 0.0275(19) 0.0314(17) 0.0235(14) -0.0022(14) 0.0036(13) -0.0012(15)
C7 0.0188(17) 0.0305(16) 0.0236(14) -0.0055(12) 0.0077(13) -0.0041(13)
C8 0.031(2) 0.036(2) 0.0409(19) -0.0100(16) 0.0145(17) -0.0119(17)
C9 0.036(3) 0.062(3) 0.058(3) -0.021(2) 0.020(2) -0.027(2)
C10 0.020(2) 0.103(4) 0.052(3) -0.027(3) 0.013(2) -0.020(3)
C11 0.020(2) 0.090(4) 0.039(2) -0.012(2) 0.0048(18) 0.007(2)
C12 0.025(2) 0.051(2) 0.0279(17) -0.0058(16) 0.0065(15) 0.0035(17)
C13 0.0195(17) 0.0185(14) 0.0275(15) -0.0022(12) 0.0103(13) -0.0044(12)
C14 0.032(2) 0.037(2) 0.0280(16) -0.0076(15) 0.0052(15) 0.0001(16)
C15 0.053(3) 0.040(2) 0.040(2) -0.0180(18) 0.0116(19) 0.007(2)
C16 0.053(3) 0.031(2) 0.049(2) -0.0092(17) 0.012(2) 0.0117(19)
C17 0.042(3) 0.0322(19) 0.0381(19) 0.0005(16) 0.0049(18) 0.0119(17)
C18 0.035(2) 0.0219(15) 0.0280(15) -0.0017(13) 0.0095(14) -0.0005(15)
C19 0.0151(16) 0.0222(14) 0.0246(14) 0.0003(11) 0.0000(13) -0.0019(12)
C20 0.033(2) 0.0313(18) 0.0355(18) -0.0045(14) 0.0104(16) -0.0014(16)
C21 0.055(3) 0.0302(19) 0.048(2) -0.0116(17) 0.012(2) -0.0025(19)
C22 0.049(3) 0.0199(16) 0.047(2) -0.0013(15) -0.008(2) -0.0039(16)
C23 0.034(2) 0.0269(17) 0.043(2) 0.0038(15) 0.0042(17) -0.0116(16)
C24 0.0260(19) 0.0233(16) 0.0320(16) 0.0005(13) 0.0038(14) -0.0035(13)
C25 0.0124(14) 0.0167(13) 0.0235(13) 0.0025(11) 0.0058(12) -0.0013(11)
C26 0.0232(18) 0.0252(16) 0.0254(15) -0.0005(12) 0.0076(14) -0.0026(13)
C27 0.0228(19) 0.0298(17) 0.0408(19) -0.0028(15) 0.0112(16) 0.0007(15)
C28 0.0198(19) 0.0246(17) 0.054(2) 0.0038(16) 0.0104(17) 0.0005(14)
C29 0.0198(18) 0.0368(19) 0.0382(18) 0.0106(15) 0.0025(15) 0.0031(15)
C30 0.0225(18) 0.0313(17) 0.0245(15) 0.0037(13) 0.0048(14) -0.0004(14)

loop_
_atom_type_symbol
_atom_type_scat_dispersion_real
_atom_type_scat_dispersion_imag
_atom_type_scat_Cromer_Mann_a1
_atom_type_scat_Cromer_Mann_b1
_atom_type_scat_Cromer_Mann_a2
_atom_type_scat_Cromer_Mann_b2
_atom_type_scat_Cromer_Mann_a3
_atom_type_scat_Cromer_Mann_b3
_atom_type_scat_Cromer_Mann_a4
_atom_type_scat_Cromer_Mann_b4
_atom_type_scat_Cromer_Mann_c
_atom_type_scat_source
C 0.0033 0.0016 2.3100 20.8439 1.0200 10.2075 1.5886 0.5687 0.8650 51.6512 0.2156 'International Tables Vol C 4.2.6.8 and 6.1.1.4'
H 0.0000 0.0000 0.4930 10.5109 0.3229 26.1257 0.1402 3.1424 0.0408 57.7998 0.0030 'International Tables Vol C 4.2.6.8 and 6.1.1.4'
N 0.0061 0.0033 12.2126 0.0057 3.1322 9.8933 2.0125 28.9975 1.1663 0.5826 -11.5290 'International Tables Vol C 4.2.6.8 and 6.1.1.4'
O 0.0106 0.0060 3.0485 13.2771 2.2868 5.7011 1.5463 0.3239 0.8670 32.9089 0.2508 'International Tables Vol C 4.2.6.8 and 6.1.1.4'
P 0.1023 0.0942 6.4345 1.9067 4.1791 27.1570 1.7800 0.5260 1.4908 68.1645 1.1149 'International Tables Vol C 4.2.6.8 and 6.1.1.4'
Cu 0.3201 1.2651 13.3380 3.5828 7.1676 0.2470 5.6158 11.3966 1.6735 64.8126 1.1910 'International Tables Vol C 4.2.6.8 and 6.1.1.4'
Cl 0.1484 0.1585 11.4604 0.0104 7.1964 1.1662 6.2556 18.5194 1.6455 47.7784 -9.5574 'International Tables Vol C 4.2.6.8 and 6.1.1.4'
B 0.0013 0.0007 2.0545 23.2185 1.3326 1.0210 1.0979 60.3498 0.7068 0.1403 -0.1932 'International Tables Vol C 4.2.6.8 and 6.1.1.4'
F 0.0171 0.0103 3.5392 10.2825 2.6412 4.2944 1.5170 0.2615 1.0243 26.1476 0.2776 'International Tables Vol C 4.2.6.8 and 6.1.1.4'

loop_
_geom_angle_atom_site_label_1
_geom_angle_site_symmetry_1
_geom_angle_atom_site_label_2
_geom_angle_atom_site_label_3
_geom_angle_site_symmetry_3
_geom_angle
_geom_angle_publ_flag
P1 3_656 Cu1 P2 3_656 84.72(3) yes
P1 3_656 Cu1 P1 . 122.59(5) yes
P2 3_656 Cu1 P1 . 120.94(3) yes
P1 3_656 Cu1 P2 . 120.94(3) yes
P2 3_656 Cu1 P2 . 127.85(5) yes
P1 . Cu1 P2 . 84.72(3) yes
Cu1 . P1 C1 . 103.32(10) yes
Cu1 . P1 C7 . 124.34(11) yes
C1 . P1 C7 . 103.76(15) yes
Cu1 . P1 C13 . 113.24(11) yes
C1 . P1 C13 . 104.61(15) yes
C7 . P1 C13 . 105.49(16) yes
Cu1 . P2 C2 . 103.00(12) yes
Cu1 . P2 C19 . 127.37(12) yes
C2 . P2 C19 . 106.64(14) yes
Cu1 . P2 C25 . 112.72(10) yes
C2 . P2 C25 . 100.81(14) yes
C19 . P2 C25 . 103.18(15) yes
P1 . C1 C2 . 117.9(2) yes
P1 . C1 C6 . 123.1(3) yes
C2 . C1 C6 . 119.0(3) yes
P2 . C2 C1 . 117.1(2) yes
P2 . C2 C3 . 123.0(2) yes
C1 . C2 C3 . 119.6(3) yes
C2 . C3 C4 . 120.4(3) yes
C2 . C3 H31 . 120.1 no
C4 . C3 H31 . 119.5 no
C3 . C4 C5 . 119.9(3) yes
C3 . C4 H41 . 120.3 no
C5 . C4 H41 . 119.8 no
C4 . C5 C6 . 120.2(3) yes
C4 . C5 H51 . 119.0 no
C6 . C5 H51 . 120.8 no
C1 . C6 C5 . 120.9(3) yes
C1 . C6 H61 . 119.4 no
C5 . C6 H61 . 119.7 no
P1 . C7 C8 . 121.0(3) yes
P1 . C7 C12 . 120.0(3) yes
C8 . C7 C12 . 118.7(4) yes
C7 . C8 C9 . 120.3(4) yes
C7 . C8 H81 . 119.7 no
C9 . C8 H81 . 120.0 no
C8 . C9 C10 . 120.0(5) yes
C8 . C9 H91 . 119.7 no
C10 . C9 H91 . 120.4 no
C9 . C10 C11 . 120.7(4) yes
C9 . C10 H101 . 119.9 no
C11 . C10 H101 . 119.4 no
C10 . C11 C12 . 119.8(5) yes
C10 . C11 H111 . 120.1 no
C12 . C11 H111 . 120.1 no
C11 . C12 C7 . 120.6(4) yes
C11 . C12 H121 . 119.5 no
C7 . C12 H121 . 119.9 no
P1 . C13 C14 . 123.2(3) yes
P1 . C13 C18 . 118.1(2) yes
C14 . C13 C18 . 118.5(3) yes
C13 . C14 C15 . 119.9(4) yes
C13 . C14 H141 . 120.0 no
C15 . C14 H141 . 120.1 no
C14 . C15 C16 . 120.7(4) yes
C14 . C15 H151 . 119.5 no
C16 . C15 H151 . 119.7 no
C15 . C16 C17 . 120.1(4) yes
C15 . C16 H161 . 120.2 no
C17 . C16 H161 . 119.7 no
C16 . C17 C18 . 119.7(4) yes
C16 . C17 H171 . 120.2 no
C18 . C17 H171 . 120.1 no
C13 . C18 C17 . 121.1(3) yes
C13 . C18 H181 . 119.4 no
C17 . C18 H181 . 119.5 no
P2 . C19 C20 . 118.9(3) yes
P2 . C19 C24 . 121.6(3) yes
C20 . C19 C24 . 119.5(3) yes
C19 . C20 C21 . 120.0(4) yes
C19 . C20 H201 . 120.3 no
C21 . C20 H201 . 119.7 no
C20 . C21 C22 . 120.6(4) yes
C20 . C21 H211 . 119.6 no
C22 . C21 H211 . 119.8 no
C21 . C22 C23 . 120.2(4) yes
C21 . C22 H221 . 120.7 no
C23 . C22 H221 . 119.1 no
C22 . C23 C24 . 119.2(4) yes
C22 . C23 H231 . 120.5 no
C24 . C23 H231 . 120.2 no
C23 . C24 C19 . 120.5(4) yes
C23 . C24 H241 . 119.7 no
C19 . C24 H241 . 119.8 no
P2 . C25 C26 . 123.7(2) yes
P2 . C25 C30 . 117.1(3) yes
C26 . C25 C30 . 119.0(3) yes
C25 . C26 C27 . 120.7(3) yes
C25 . C26 H261 . 120.0 no
C27 . C26 H261 . 119.3 no
C26 . C27 C28 . 120.3(4) yes
C26 . C27 H271 . 119.1 no
C28 . C27 H271 . 120.6 no
C27 . C28 C29 . 119.2(4) yes
C27 . C28 H281 . 119.8 no
C29 . C28 H281 . 121.1 no
C28 . C29 C30 . 120.8(3) yes
C28 . C29 H291 . 120.0 no
C30 . C29 H291 . 119.2 no
C25 . C30 C29 . 120.0(3) yes
C25 . C30 H301 . 120.0 no
C29 . C30 H301 . 120.0 no
F2 3_655 B1 F3 3_655 102.1(5) yes
F2 3_655 B1 F1 3_655 84.8(3) yes
F3 3_655 B1 F1 3_655 101.2(4) yes
F2 3_655 B1 F1 . 98.1(4) yes
F3 3_655 B1 F1 . 141.7(5) yes
F1 3_655 B1 F1 . 112.9(8) yes
F2 3_655 B1 F2 . 174.8(9) yes
F3 3_655 B1 F2 . 73.2(4) yes
F1 3_655 B1 F2 . 98.1(4) yes
F1 . B1 F2 . 84.8(3) yes
F2 3_655 B1 F3 . 73.2(4) yes
F3 3_655 B1 F3 . 55.5(6) yes
F1 3_655 B1 F3 . 141.7(5) yes
F1 . B1 F3 . 101.2(4) yes
F2 . B1 F3 . 102.1(5) yes

loop_
_geom_bond_atom_site_label_1
_geom_bond_atom_site_label_2
_geom_bond_site_symmetry_2
_geom_bond_distance
_geom_bond_publ_flag
Cu1 P1 3_656 2.3092(8) yes
Cu1 P2 3_656 2.2907(9) yes
Cu1 P1 . 2.3092(8) yes
Cu1 P2 . 2.2907(9) yes
P1 C1 . 1.832(3) yes
P1 C7 . 1.822(4) yes
P1 C13 . 1.826(3) yes
P2 C2 . 1.825(3) yes
P2 C19 . 1.824(3) yes
P2 C25 . 1.832(3) yes
C1 C2 . 1.403(4) yes
C1 C6 . 1.398(4) yes
C2 C3 . 1.399(4) yes
C3 C4 . 1.388(5) yes
C3 H31 . 0.919 no
C4 C5 . 1.385(5) yes
C4 H41 . 0.932 no
C5 C6 . 1.382(5) yes
C5 H51 . 0.924 no
C6 H61 . 0.935 no
C7 C8 . 1.384(5) yes
C7 C12 . 1.389(5) yes
C8 C9 . 1.404(6) yes
C8 H81 . 0.931 no
C9 C10 . 1.365(8) yes
C9 H91 . 0.931 no
C10 C11 . 1.366(8) yes
C10 H101 . 0.926 no
C11 C12 . 1.398(6) yes
C11 H111 . 0.942 no
C12 H121 . 0.939 no
C13 C14 . 1.394(5) yes
C13 C18 . 1.395(5) yes
C14 C15 . 1.388(6) yes
C14 H141 . 0.941 no
C15 C16 . 1.374(6) yes
C15 H151 . 0.936 no
C16 C17 . 1.380(6) yes
C16 H161 . 0.940 no
C17 C18 . 1.382(5) yes
C17 H171 . 0.927 no
C18 H181 . 0.933 no
C19 C20 . 1.386(5) yes
C19 C24 . 1.385(5) yes
C20 C21 . 1.392(6) yes
C20 H201 . 0.925 no
C21 C22 . 1.372(7) yes
C21 H211 . 0.931 no
C22 C23 . 1.390(6) yes
C22 H221 . 0.930 no
C23 C24 . 1.400(5) yes
C23 H231 . 0.938 no
C24 H241 . 0.935 no
C25 C26 . 1.386(5) yes
C25 C30 . 1.398(4) yes
C26 C27 . 1.381(5) yes
C26 H261 . 0.936 no
C27 C28 . 1.392(5) yes
C27 H271 . 0.929 no
C28 C29 . 1.382(6) yes
C28 H281 . 0.939 no
C29 C30 . 1.384(5) yes
C29 H291 . 0.925 no
C30 H301 . 0.930 no
B1 F2 3_655 1.546(7) yes
B1 F3 3_655 1.369(10) yes
B1 F1 3_655 1.351(7) yes
B1 F1 . 1.351(7) yes
B1 F2 . 1.546(7) yes
B1 F3 . 1.369(10) yes
